data_7029058
loop_
_publ_author_name
'Wang, Fei'
'Hou, Duan-Chuan'
'Yang, Hui'
'Kang, Yao'
'Zhang, Jian'

_publ_section_title
;
 Tetrahedral tetrazolate frameworks for high CO2 and H2 uptake.
;
_journal_issue 8
_journal_name_full 'Dalton transactions (Cambridge, England : 2003)'
_journal_page_first 3210
_journal_page_last 3214
_journal_paper_doi 10.1039/c3dt53269k
_journal_volume 43
_journal_year 2014
_chemical_formula_moiety 'C9 H15 N9 O Zn'
_chemical_formula_sum 'C9 H15 N9 O Zn'
_chemical_formula_weight 330.67
_chemical_name_systematic
; 
 ? 
;
_space_group_IT_number 9
_symmetry_cell_setting monoclinic
_symmetry_space_group_name_Hall 'C -2yc'
_symmetry_space_group_name_H-M 'C 1 c 1'
_atom_sites_solution_hydrogens geom
_atom_sites_solution_primary direct
_atom_sites_solution_secondary difmap
_audit_creation_method SHELXL-97
_cell_angle_alpha 90.00
_cell_angle_beta 124.43(2)
_cell_angle_gamma 90.00
_cell_formula_units_Z 4
_cell_length_a 12.989(2)
_cell_length_b 13.8218(9)
_cell_length_c 9.2766(12)
_cell_measurement_reflns_used 2274
_cell_measurement_temperature 293(2)
_cell_measurement_theta_max 27.4855
_cell_measurement_theta_min 2.4026
_cell_volume 1373.7(4)
_computing_cell_refinement 'CrystalClear (Rigaku Inc., 2007)'
_computing_data_collection 'CrystalClear (Rigaku Inc., 2007)'
_computing_data_reduction 'CrystalClear (Rigaku Inc., 2007)'
_computing_structure_refinement 'SHELXL-97 (Sheldrick, 1997)'
_computing_structure_solution 'SHELXS-97 (Sheldrick, 1990)'
_diffrn_ambient_temperature 293(2)
_diffrn_detector_area_resol_mean 28.5714
_diffrn_measured_fraction_theta_full 0.989
_diffrn_measured_fraction_theta_max 0.989
_diffrn_measurement_device_type 'Saturn724+ (2x2 bin mode)'
_diffrn_measurement_method CCD_Profile_fitting
_diffrn_radiation_monochromator graphite
_diffrn_radiation_source 'fine-focus sealed tube'
_diffrn_radiation_type MoK\a
_diffrn_radiation_wavelength 0.71073
_diffrn_reflns_av_R_equivalents 0.0891
_diffrn_reflns_av_sigmaI/netI 0.1668
_diffrn_reflns_limit_h_max 15
_diffrn_reflns_limit_h_min -15
_diffrn_reflns_limit_k_max 16
_diffrn_reflns_limit_k_min -16
_diffrn_reflns_limit_l_max 11
_diffrn_reflns_limit_l_min -8
_diffrn_reflns_number 4747
_diffrn_reflns_theta_full 25.00
_diffrn_reflns_theta_max 25.00
_diffrn_reflns_theta_min 2.67
_exptl_absorpt_coefficient_mu 1.800
_exptl_absorpt_correction_T_max 0.7147
_exptl_absorpt_correction_T_min 0.7147
_exptl_absorpt_correction_type multi-scan
_exptl_crystal_colour yellow
_exptl_crystal_density_diffrn 1.599
_exptl_crystal_density_method 'not measured'
_exptl_crystal_description block
_exptl_crystal_F_000 680
_exptl_crystal_size_max 0.20
_exptl_crystal_size_mid 0.20
_exptl_crystal_size_min 0.20
_refine_diff_density_max 0.692
_refine_diff_density_min -0.644
_refine_diff_density_rms 0.141
_refine_ls_abs_structure_details 'Flack H D (1983), Acta Cryst. A39, 876-881'
_refine_ls_abs_structure_Flack -0.02(2)
_refine_ls_extinction_method none
_refine_ls_goodness_of_fit_ref 0.817
_refine_ls_hydrogen_treatment constr
_refine_ls_matrix_type full
_refine_ls_number_parameters 141
_refine_ls_number_reflns 1835
_refine_ls_number_restraints 2
_refine_ls_restrained_S_all 0.817
_refine_ls_R_factor_all 0.0658
_refine_ls_R_factor_gt 0.0420
_refine_ls_shift/su_max 0.000
_refine_ls_shift/su_mean 0.000
_refine_ls_structure_factor_coef Fsqd
_refine_ls_weighting_details 'calc w=1/[\s^2^(Fo^2^)+(0.0006P)^2^+0.0000P] where P=(Fo^2^+2Fc^2^)/3'
_refine_ls_weighting_scheme calc
_refine_ls_wR_factor_gt 0.0835
_refine_ls_wR_factor_ref 0.0960
_reflns_number_gt 1338
_reflns_number_total 1835
_reflns_threshold_expression >2sigma(I)
_cod_data_source_file c3dt53269k.txt
_cod_data_source_block 3
_cod_original_cell_volume 1373.6(3)
_cod_original_sg_symbol_H-M Cc
_cod_database_code 7029058

loop_
_symmetry_equiv_pos_as_xyz
'x, y, z'
'x, -y, z+1/2'
'x+1/2, y+1/2, z'
'x+1/2, -y+1/2, z+1/2'

loop_
_atom_site_label
_atom_site_type_symbol
_atom_site_fract_x
_atom_site_fract_y
_atom_site_fract_z
_atom_site_U_iso_or_equiv
_atom_site_adp_type
_atom_site_occupancy
_atom_site_symmetry_multiplicity
_atom_site_calc_flag
_atom_site_refinement_flags
Zn1 Zn 0.72046(7) 0.84978(5) 0.38318(8) 0.0302(2) Uani 1 1 d .
N4 N 0.3674(6) 0.7336(5) 0.0439(10) 0.0275(17) Uani 1 1 d .
N1 N 0.5456(6) 0.8006(5) 0.2324(9) 0.0303(18) Uani 1 1 d .
N7 N 0.8154(6) 0.9665(5) 0.8535(9) 0.0397(19) Uani 1 1 d .
N5 N 0.7256(6) 0.9282(5) 0.5802(8) 0.0275(17) Uani 1 1 d .
N6 N 0.8116(6) 0.9023(5) 0.7488(9) 0.0353(18) Uani 1 1 d .
N9 N 0.8341(8) 0.6650(6) 0.0336(13) 0.063(3) Uiso 1 1 d .
N3 N 0.3498(6) 0.8323(5) 0.0469(11) 0.0352(19) Uani 1 1 d .
C1 C 0.4851(7) 0.7167(5) 0.1572(11) 0.0280(19) Uiso 1 1 d .
C3 C 0.6815(6) 1.0128(6) 0.5915(11) 0.030(2) Uani 1 1 d .
N8 N 0.7350(6) 1.0395(5) 0.7567(9) 0.0275(17) Uani 1 1 d .
C2 C 0.5462(8) 0.6198(6) 0.1993(13) 0.045(3) Uani 1 1 d .
H2A H 0.4849 0.5714 0.1282 0.067 Uiso 1 1 calc R
H2B H 0.5834 0.6054 0.3205 0.067 Uiso 1 1 calc R
H2C H 0.6096 0.6202 0.1763 0.067 Uiso 1 1 calc R
C4 C 0.5823(8) 1.0696(7) 0.4334(11) 0.044(2) Uani 1 1 d .
H4A H 0.5594 1.0357 0.3289 0.067 Uiso 1 1 calc R
H4B H 0.6144 1.1323 0.4341 0.067 Uiso 1 1 calc R
H4C H 0.5103 1.0769 0.4368 0.067 Uiso 1 1 calc R
N2 N 0.4563(6) 0.8713(5) 0.1612(10) 0.0343(18) Uani 1 1 d .
C6 C 0.9304(8) 0.8045(7) 0.1834(13) 0.056(3) Uiso 1 1 d .
H6A H 0.8973 0.8672 0.1296 0.068 Uiso 1 1 calc R
H6B H 0.9819 0.8125 0.3094 0.068 Uiso 1 1 calc R
O1 O 0.7444(5) 0.7397(5) 0.1599(9) 0.0531(17) Uiso 1 1 d .
C5 C 0.8250(8) 0.7334(7) 0.1289(13) 0.047(2) Uiso 1 1 d .
C9 C 0.7495(11) 0.5847(7) -0.0334(14) 0.086(4) Uiso 1 1 d .
H9A H 0.6949 0.5894 0.0051 0.129 Uiso 1 1 calc R
H9B H 0.7959 0.5254 0.0085 0.129 Uiso 1 1 calc R
H9C H 0.7010 0.5856 -0.1588 0.129 Uiso 1 1 calc R
C7 C 1.0046(9) 0.7618(8) 0.1219(14) 0.068(3) Uiso 1 1 d .
H7A H 1.0854 0.7398 0.2198 0.082 Uiso 1 1 calc R
H7B H 1.0169 0.8085 0.0550 0.082 Uiso 1 1 calc R
C8 C 0.9271(9) 0.6786(8) 0.0098(14) 0.069(3) Uiso 1 1 d .
H8A H 0.8922 0.6926 -0.1120 0.083 Uiso 1 1 calc R
H8B H 0.9779 0.6207 0.0427 0.083 Uiso 1 1 calc R

loop_
_atom_site_aniso_label
_atom_site_aniso_U_11
_atom_site_aniso_U_22
_atom_site_aniso_U_33
_atom_site_aniso_U_23
_atom_site_aniso_U_13
_atom_site_aniso_U_12
Zn1 0.0197(4) 0.0268(4) 0.0315(5) 0.0032(6) 0.0070(4) -0.0013(5)
N4 0.022(4) 0.018(4) 0.028(4) 0.001(3) 0.005(3) 0.003(3)
N1 0.020(3) 0.020(4) 0.036(5) 0.002(4) 0.007(4) 0.004(3)
N7 0.036(4) 0.039(5) 0.027(4) 0.003(4) 0.007(4) 0.010(4)
N5 0.025(4) 0.029(4) 0.022(4) -0.004(4) 0.009(3) 0.000(3)
N6 0.040(4) 0.033(5) 0.024(4) 0.011(4) 0.013(4) 0.015(4)
N3 0.031(4) 0.031(4) 0.041(5) 0.000(4) 0.019(4) 0.002(3)
C3 0.022(4) 0.032(5) 0.037(6) 0.002(4) 0.018(4) -0.003(4)
N8 0.028(4) 0.025(4) 0.027(4) 0.000(3) 0.014(3) 0.006(3)
C2 0.037(6) 0.026(5) 0.054(7) 0.006(6) 0.015(6) 0.002(5)
C4 0.049(6) 0.046(6) 0.024(5) 0.009(5) 0.013(5) 0.012(5)
N2 0.027(4) 0.031(4) 0.038(5) -0.004(4) 0.015(4) -0.001(3)

loop_
_atom_type_symbol
_atom_type_description
_atom_type_scat_dispersion_real
_atom_type_scat_dispersion_imag
_atom_type_scat_source
C C 0.0033 0.0016 'International Tables Vol C Tables 4.2.6.8 and 6.1.1.4'
H H 0.0000 0.0000 'International Tables Vol C Tables 4.2.6.8 and 6.1.1.4'
N N 0.0061 0.0033 'International Tables Vol C Tables 4.2.6.8 and 6.1.1.4'
O O 0.0106 0.0060 'International Tables Vol C Tables 4.2.6.8 and 6.1.1.4'
Zn Zn 0.2839 1.4301 'International Tables Vol C Tables 4.2.6.8 and 6.1.1.4'

loop_
_geom_angle_atom_site_label_1
_geom_angle_atom_site_label_2
_geom_angle_atom_site_label_3
_geom_angle
_geom_angle_site_symmetry_1
_geom_angle_site_symmetry_3
N1 Zn1 N4 123.8(3) . 4_565
N1 Zn1 N8 107.3(3) . 2_574
N4 Zn1 N8 120.8(3) 4_565 2_574
N1 Zn1 N5 104.5(3) . .
N4 Zn1 N5 95.8(3) 4_565 .
N8 Zn1 N5 98.6(3) 2_574 .
C1 N4 N3 107.0(7) . .
C1 N4 Zn1 134.0(6) . 4_464
N3 N4 Zn1 119.0(5) . 4_464
N2 N1 C1 106.1(6) . .
N2 N1 Zn1 114.4(5) . .
C1 N1 Zn1 138.8(5) . .
N6 N7 N8 108.9(7) . .
C3 N5 N6 104.5(7) . .
C3 N5 Zn1 136.1(6) . .
N6 N5 Zn1 117.9(5) . .
N7 N6 N5 109.9(6) . .
C5 N9 C9 119.9(10) . .
C5 N9 C8 115.2(9) . .
C9 N9 C8 124.9(10) . .
N2 N3 N4 108.3(7) . .
N4 C1 N1 109.9(7) . .
N4 C1 C2 125.6(8) . .
N1 C1 C2 124.5(7) . .
N8 C3 N5 111.5(7) . .
N8 C3 C4 125.3(8) . .
N5 C3 C4 123.2(8) . .
C3 N8 N7 105.1(7) . .
C3 N8 Zn1 136.7(6) . 2_575
N7 N8 Zn1 118.1(5) . 2_575
C1 C2 H2A 109.5 . .
C1 C2 H2B 109.5 . .
H2A C2 H2B 109.5 . .
C1 C2 H2C 109.5 . .
H2A C2 H2C 109.5 . .
H2B C2 H2C 109.5 . .
C3 C4 H4A 109.5 . .
C3 C4 H4B 109.5 . .
H4A C4 H4B 109.5 . .
C3 C4 H4C 109.5 . .
H4A C4 H4C 109.5 . .
H4B C4 H4C 109.5 . .
N3 N2 N1 108.7(7) . .
C7 C6 C5 105.8(9) . .
C7 C6 H6A 110.6 . .
C5 C6 H6A 110.6 . .
C7 C6 H6B 110.6 . .
C5 C6 H6B 110.6 . .
H6A C6 H6B 108.7 . .
O1 C5 N9 127.1(10) . .
O1 C5 C6 126.8(9) . .
N9 C5 C6 106.0(8) . .
N9 C9 H9A 109.5 . .
N9 C9 H9B 109.5 . .
H9A C9 H9B 109.5 . .
N9 C9 H9C 109.5 . .
H9A C9 H9C 109.5 . .
H9B C9 H9C 109.5 . .
C6 C7 C8 104.2(7) . .
C6 C7 H7A 110.9 . .
C8 C7 H7A 110.9 . .
C6 C7 H7B 110.9 . .
C8 C7 H7B 110.9 . .
H7A C7 H7B 108.9 . .
N9 C8 C7 107.7(11) . .
N9 C8 H8A 110.2 . .
C7 C8 H8A 110.2 . .
N9 C8 H8B 110.2 . .
C7 C8 H8B 110.2 . .
H8A C8 H8B 108.5 . .

loop_
_geom_bond_atom_site_label_1
_geom_bond_atom_site_label_2
_geom_bond_distance
_geom_bond_site_symmetry_2
Zn1 N1 1.997(7) .
Zn1 N4 1.994(7) 4_565
Zn1 N8 2.001(7) 2_574
Zn1 N5 2.093(7) .
N4 C1 1.295(9) .
N4 N3 1.387(9) .
N4 Zn1 1.994(7) 4_464
N1 N2 1.367(9) .
N1 C1 1.352(10) .
N7 N6 1.296(9) .
N7 N8 1.361(9) .
N5 C3 1.333(10) .
N5 N6 1.359(9) .
N9 C5 1.345(12) .
N9 C9 1.432(12) .
N9 C8 1.358(13) .
N3 N2 1.292(9) .
C1 C2 1.493(10) .
C3 N8 1.328(10) .
C3 C4 1.513(11) .
N8 Zn1 2.001(7) 2_575
C2 H2A 0.9600 .
C2 H2B 0.9600 .
C2 H2C 0.9600 .
C4 H4A 0.9600 .
C4 H4B 0.9600 .
C4 H4C 0.9600 .
C6 C7 1.491(12) .
C6 C5 1.522(12) .
C6 H6A 0.9700 .
C6 H6B 0.9700 .
O1 C5 1.236(11) .
C9 H9A 0.9600 .
C9 H9B 0.9600 .
C9 H9C 0.9600 .
C7 C8 1.494(13) .
C7 H7A 0.9700 .
C7 H7B 0.9700 .
C8 H8A 0.9700 .
C8 H8B 0.9700 .
